data_9005038
loop_
_publ_author_name
'Bonaccorsi, E.'
'Merlino, S.'
'Pasero, M.'

_publ_section_title
;
 Rhonite: structural and microstructural features, crystal
 chemistry and polysomatic relationships
;
_journal_name_full 'European Journal of Mineralogy'
_journal_page_first 203
_journal_page_last 218
_journal_paper_doi 10.1127/ejm/2/2/0203
_journal_volume 2
_journal_year 1990
_chemical_compound_source 'the Allende meteorite'
_chemical_formula_sum 'Al2 Ca Mg2 O10 Si Ti'
_chemical_name_mineral Rhonite
_space_group_IT_number 2
_symmetry_space_group_name_Hall '-P 1'
_symmetry_space_group_name_H-M 'P -1'
_cell_angle_alpha 105.98
_cell_angle_beta 96.04
_cell_angle_gamma 124.72
_cell_length_a 10.367
_cell_length_b 10.756
_cell_length_c 8.895
_cell_formula_units_Z 4
_cell_volume 739.406
_database_code_amcsd 0006383
_exptl_crystal_density_diffrn 3.401
_cod_original_formula_sum '(Mg2 Ti) Ca Si Al2 O10'
_cod_database_code 9005038

loop_
_space_group_symop_operation_xyz
x,y,z
-x,-y,-z

loop_
_atom_site_label
_atom_site_fract_x
_atom_site_fract_y
_atom_site_fract_z
_atom_site_occupancy
_atom_site_U_iso_or_equiv
MgM1 0.00000 0.00000 0.50000 0.52000 0.01350
TiM1 0.00000 0.00000 0.50000 0.48000 0.01350
MgM2 0.00000 0.50000 0.00000 0.48000 0.01050
TiM2 0.00000 0.50000 0.00000 0.52000 0.01050
MgM3 0.31000 0.85070 0.17070 0.56000 0.01150
TiM3 0.31000 0.85070 0.17070 0.44000 0.01150
MgM4 0.77940 0.82860 0.14920 0.58000 0.01190
TiM4 0.77940 0.82860 0.14920 0.42000 0.01190
MgM5 0.09730 0.94310 0.05370 0.90000 0.01430
TiM5 0.09730 0.94310 0.05370 0.10000 0.01430
MgM6 0.59680 0.94530 0.05900 0.90000 0.00660
TiM6 0.59680 0.94530 0.05900 0.10000 0.00660
MgM7 0.99780 0.74620 0.25490 0.56000 0.00700
TiM7 0.99780 0.74620 0.25490 0.44000 0.00700
CaM8 0.20440 0.62680 0.39420 1.00000 0.00770
CaM9 0.66170 0.60650 0.37430 1.00000 0.00900
SiT1 0.47060 0.23150 0.33370 0.50000 0.00870
AlT1 0.47060 0.23150 0.33370 0.50000 0.00870
SiT2 0.97390 0.22930 0.34560 0.50000 0.00570
AlT2 0.97390 0.22930 0.34560 0.50000 0.00570
SiT3 0.78390 0.34150 0.23390 0.50000 0.00710
AlT3 0.78390 0.34150 0.23390 0.50000 0.00710
SiT4 0.27020 0.33870 0.22440 0.50000 0.00610
AlT4 0.27020 0.33870 0.22440 0.50000 0.00610
AlT5 0.64260 0.94680 0.43540 1.00000 0.01010
AlT6 0.36340 0.56530 0.05040 1.00000 0.01020
O1 0.34250 0.05300 0.15960 1.00000 0.01070
O2 0.84370 0.05500 0.16930 1.00000 0.00960
O3 0.54790 0.96090 0.27940 1.00000 0.01500
O4 0.01750 0.93760 0.26970 1.00000 0.01190
O5 0.24230 0.86740 0.38670 1.00000 0.01840
O6 0.75810 0.87890 0.37830 1.00000 0.01410
O7 0.50450 0.20230 0.50900 1.00000 0.01440
O8 0.95980 0.78980 0.48570 1.00000 0.01290
O9 0.88540 0.32170 0.37880 1.00000 0.00920
O10 0.39010 0.33420 0.36510 1.00000 0.00760
O11 0.64760 0.16270 0.05450 1.00000 0.01230
O12 0.14890 0.16390 0.05340 1.00000 0.00740
O13 0.54460 0.72140 0.03820 1.00000 0.01970
O14 0.06750 0.72940 0.06050 1.00000 0.01000
O15 0.24140 0.62070 0.11780 1.00000 0.01240
O16 0.74720 0.61540 0.13690 1.00000 0.01380
O17 0.40920 0.50890 0.19830 1.00000 0.01120
O18 0.94400 0.51320 0.21050 1.00000 0.01530
O19 0.15280 0.36840 0.31820 1.00000 0.01100
O20 0.66740 0.37690 0.33470 1.00000 0.00950

loop_
_cod_related_entry_id
_cod_related_entry_database
_cod_related_entry_code
1 AMCSD 0006383
